data_4332846
loop_
_publ_author_name
'Pullarkat, Sumod A.'
'Yi, Ding'
'Li, Yongxin'
'Tan, Geok-Kheng'
'Leung, Pak-Hing'

_publ_section_title
;
 A Novel Approach toward Asymmetric Synthesis of Alcohol Functionalized
 C-Chiral Diphosphines via Two-Stage Hydrophosphination of Terminal
 Alkynols
;
_journal_issue 18
_journal_name_full 'Inorganic Chemistry'
_journal_page_first 7455
_journal_page_last 7463
_journal_paper_doi 10.1021/ic060937m
_journal_volume 45
_journal_year 2006
_chemical_formula_sum 'C41.5 H43 Cl2 N O5 P2 Pd'
_chemical_formula_weight 875.01
_chemical_name_systematic
; 
 ? 
;
_space_group_IT_number 1
_symmetry_cell_setting triclinic
_symmetry_space_group_name_Hall 'P 1'
_symmetry_space_group_name_H-M 'P 1'
_atom_sites_solution_hydrogens geom
_atom_sites_solution_primary direct
_atom_sites_solution_secondary difmap
_audit_creation_method SHELXL-97
_cell_angle_alpha 105.5550(10)
_cell_angle_beta 92.7950(10)
_cell_angle_gamma 98.1280(10)
_cell_formula_units_Z 2
_cell_length_a 9.7268(4)
_cell_length_b 10.9351(5)
_cell_length_c 19.9748(9)
_cell_measurement_reflns_used 3556
_cell_measurement_temperature 295(2)
_cell_measurement_theta_max 18.85
_cell_measurement_theta_min 2.29
_cell_volume 2017.83(15)
_computing_cell_refinement 'Bruker SMART'
_computing_data_collection 'Bruker SMART'
_computing_data_reduction 'Bruker SAINT'
_computing_molecular_graphics 'Bruker SHELXTL'
_computing_publication_material 'Bruker SHELXTL'
_computing_structure_refinement 'SHELXL-97 (Sheldrick, 1997)'
_computing_structure_solution 'SHELXS-97 (Sheldrick, 1990)'
_diffrn_ambient_temperature 295(2)
_diffrn_measured_fraction_theta_full 1.000
_diffrn_measured_fraction_theta_max 1.000
_diffrn_measurement_device_type 'CCD area detector'
_diffrn_measurement_method 'phi and omega scans'
_diffrn_radiation_monochromator graphite
_diffrn_radiation_source 'fine-focus sealed tube'
_diffrn_radiation_type MoK\a
_diffrn_radiation_wavelength 0.71073
_diffrn_reflns_av_R_equivalents 0.0370
_diffrn_reflns_av_sigmaI/netI 0.0845
_diffrn_reflns_limit_h_max 11
_diffrn_reflns_limit_h_min -11
_diffrn_reflns_limit_k_max 12
_diffrn_reflns_limit_k_min -12
_diffrn_reflns_limit_l_max 23
_diffrn_reflns_limit_l_min -23
_diffrn_reflns_number 21800
_diffrn_reflns_theta_full 25.00
_diffrn_reflns_theta_max 25.00
_diffrn_reflns_theta_min 1.95
_exptl_absorpt_coefficient_mu 0.716
_exptl_absorpt_correction_T_max 0.8941
_exptl_absorpt_correction_T_min 0.8701
_exptl_absorpt_correction_type 'SADABS, (Sheldrick 2001)'
_exptl_crystal_colour 'Pale Yellow'
_exptl_crystal_density_diffrn 1.440
_exptl_crystal_density_meas 0
_exptl_crystal_density_method 'not measured'
_exptl_crystal_description BLOCK
_exptl_crystal_F_000 898
_exptl_crystal_size_max 0.20
_exptl_crystal_size_mid 0.18
_exptl_crystal_size_min 0.16
_refine_diff_density_max 0.662
_refine_diff_density_min -0.453
_refine_diff_density_rms 0.081
_refine_ls_abs_structure_details 'Flack H D (1983), Acta Cryst. A39, 876-881'
_refine_ls_abs_structure_Flack 0.02(3)
_refine_ls_extinction_method none
_refine_ls_goodness_of_fit_ref 1.012
_refine_ls_hydrogen_treatment mixed
_refine_ls_matrix_type full
_refine_ls_number_parameters 954
_refine_ls_number_reflns 14114
_refine_ls_number_restraints 32
_refine_ls_restrained_S_all 1.016
_refine_ls_R_factor_all 0.0764
_refine_ls_R_factor_gt 0.0569
_refine_ls_shift/su_max 0.001
_refine_ls_shift/su_mean 0.000
_refine_ls_structure_factor_coef Fsqd
_refine_ls_weighting_details 'calc w=1/[\s^2^(Fo^2^)+(0.0643P)^2^+0.0000P] where P=(Fo^2^+2Fc^2^)/3'
_refine_ls_weighting_scheme calc
_refine_ls_wR_factor_gt 0.1238
_refine_ls_wR_factor_ref 0.1340
_reflns_number_gt 11283
_reflns_number_total 14114
_reflns_threshold_expression >2sigma(I)
_cod_data_source_file ic060937msup3.cif
_cod_data_source_block 3074
_cod_depositor_comments
;
The following automatic conversions were performed:

'_symmetry_cell_setting' value 'Triclinic' changed to 'triclinic'
according to /home/saulius/struct/CIF-dictionaries/cif_core.dic
dictionary named 'cif_core.dic' version 2.4.2 from 2011-04-26.

Automatic conversion script
Id: cif_fix_values 1891 2012-01-12 08:04:46Z andrius 
;
_cod_original_sg_symbol_H-M P1
_cod_original_formula_sum 'C41.50 H43 Cl2 N O5 P2 Pd'
_cod_database_code 4332846

loop_
_symmetry_equiv_pos_as_xyz
'x, y, z'

loop_
_atom_site_label
_atom_site_type_symbol
_atom_site_fract_x
_atom_site_fract_y
_atom_site_fract_z
_atom_site_U_iso_or_equiv
_atom_site_adp_type
_atom_site_occupancy
_atom_site_symmetry_multiplicity
_atom_site_calc_flag
_atom_site_refinement_flags
Pd1 Pd 0.98353(4) 0.97924(4) 0.90205(3) 0.04295(16) Uani 1 1 d .
Pd2 Pd 0.86075(4) 0.95084(4) 0.35873(3) 0.04110(16) Uani 1 1 d .
P1 P 0.9025(2) 0.77037(18) 0.83017(10) 0.0490(5) Uani 1 1 d .
P2 P 0.8372(2) 1.04016(19) 0.83141(10) 0.0476(5) Uani 1 1 d .
P3 P 0.9898(2) 1.15278(18) 0.35639(11) 0.0458(5) Uani 1 1 d .
P4 P 1.01447(19) 0.86319(17) 0.28682(10) 0.0412(4) Uani 1 1 d .
O1 O 0.8125(11) 0.5819(11) 0.6764(5) 0.147(4) Uani 1 1 d .
H1 H 0.7760 0.5297 0.6402 0.221 Uiso 1 1 calc R
O2 O 1.4033(7) 1.1723(8) 0.3127(5) 0.103(2) Uani 1 1 d .
H2A H 1.4130 1.1347 0.2722 0.155 Uiso 1 1 calc R
N1 N 1.1201(7) 0.9348(5) 0.9764(3) 0.0546(17) Uani 1 1 d .
N2 N 0.7092(7) 1.0111(6) 0.4294(4) 0.0553(17) Uani 1 1 d .
C1 C 1.0717(8) 1.1627(7) 0.9586(4) 0.0454(17) Uani 1 1 d .
C2 C 1.0752(10) 1.2791(9) 0.9398(5) 0.057(2) Uani 1 1 d .
H2 H 1.0222 1.2789 0.8997 0.069 Uiso 1 1 calc R
C3 C 1.1528(9) 1.3904(7) 0.9781(5) 0.057(2) Uani 1 1 d .
H3 H 1.1542 1.4643 0.9634 0.068 Uiso 1 1 calc R
C4 C 1.2326(8) 1.3962(7) 1.0411(4) 0.0497(18) Uani 1 1 d .
C5 C 1.3155(11) 1.5110(8) 1.0824(5) 0.071(3) Uani 1 1 d .
H5 H 1.3179 1.5862 1.0688 0.086 Uiso 1 1 calc R
C6 C 1.3896(11) 1.5129(9) 1.1402(6) 0.082(3) Uani 1 1 d .
H6 H 1.4444 1.5892 1.1662 0.098 Uiso 1 1 calc R
C7 C 1.3870(12) 1.3995(10) 1.1634(6) 0.089(3) Uani 1 1 d .
H7 H 1.4399 1.4022 1.2040 0.107 Uiso 1 1 calc R
C8 C 1.3072(10) 1.2887(8) 1.1260(5) 0.070(2) Uani 1 1 d .
H8 H 1.3059 1.2154 1.1413 0.084 Uiso 1 1 calc R
C9 C 1.2247(8) 1.2813(7) 1.0635(4) 0.0529(19) Uani 1 1 d .
C10 C 1.1418(8) 1.1661(7) 1.0198(4) 0.0490(18) Uani 1 1 d .
C11 C 1.1280(8) 1.0441(7) 1.0419(4) 0.0487(18) Uani 1 1 d .
H11 H 1.2114 1.0459 1.0719 0.058 Uiso 1 1 calc R
C12 C 1.0014(12) 1.0366(9) 1.0828(5) 0.085(3) Uani 1 1 d .
H12A H 1.0112 1.1113 1.1222 0.127 Uiso 1 1 calc R
H12B H 0.9939 0.9608 1.0989 0.127 Uiso 1 1 calc R
H12C H 0.9191 1.0329 1.0534 0.127 Uiso 1 1 calc R
C13 C 1.2611(8) 0.9342(8) 0.9495(4) 0.058(2) Uani 1 1 d .
H13A H 1.3273 0.9268 0.9849 0.087 Uiso 1 1 calc R
H13B H 1.2893 1.0129 0.9376 0.087 Uiso 1 1 calc R
H13C H 1.2572 0.8626 0.9088 0.087 Uiso 1 1 calc R
C14 C 1.0763(12) 0.8094(8) 0.9928(5) 0.075(3) Uani 1 1 d .
H14A H 1.0917 0.7397 0.9544 0.112 Uiso 1 1 calc R
H14B H 0.9791 0.8004 1.0003 0.112 Uiso 1 1 calc R
H14C H 1.1300 0.8082 1.0341 0.112 Uiso 1 1 calc R
C15 C 0.8233(9) 0.7892(7) 0.7490(4) 0.057(2) Uani 1 1 d .
H15 H 0.8998 0.8198 0.7244 0.068 Uiso 1 1 calc R
C16 C 0.7381(9) 0.8951(8) 0.7687(4) 0.061(2) Uani 1 1 d .
H16A H 0.6559 0.8653 0.7891 0.073 Uiso 1 1 calc R
H16B H 0.7073 0.9168 0.7270 0.073 Uiso 1 1 calc R
C17 C 0.7329(14) 0.6766(9) 0.6964(5) 0.093(4) Uani 1 1 d .
H17A H 0.6519 0.6459 0.7172 0.111 Uiso 1 1 calc R
H17B H 0.7013 0.7027 0.6563 0.111 Uiso 1 1 calc R
C18 C 0.7633(9) 0.6823(8) 0.8625(4) 0.054(2) Uani 1 1 d .
C19 C 0.6942(10) 0.7483(8) 0.9179(4) 0.061(2) Uani 1 1 d .
H19 H 0.7284 0.8345 0.9395 0.074 Uiso 1 1 calc R
C20 C 0.5790(12) 0.6919(13) 0.9415(6) 0.083(3) Uani 1 1 d .
H20 H 0.5336 0.7386 0.9772 0.099 Uiso 1 1 calc R
C21 C 0.5334(11) 0.5640(12) 0.9105(6) 0.094(3) Uani 1 1 d .
H21 H 0.4580 0.5223 0.9270 0.113 Uiso 1 1 calc R
C22 C 0.5975(12) 0.4934(10) 0.8542(6) 0.093(3) Uani 1 1 d .
H22 H 0.5620 0.4073 0.8330 0.111 Uiso 1 1 calc R
C23 C 0.7105(11) 0.5509(8) 0.8311(5) 0.075(3) Uani 1 1 d .
H23 H 0.7536 0.5039 0.7944 0.090 Uiso 1 1 calc R
C24 C 1.0371(9) 0.6704(8) 0.8056(4) 0.058(2) Uani 1 1 d .
C25 C 1.0495(11) 0.5635(8) 0.8290(4) 0.071(3) Uani 1 1 d .
H25 H 0.9823 0.5333 0.8548 0.085 Uiso 1 1 calc R
C26 C 1.1632(15) 0.5033(11) 0.8133(6) 0.099(4) Uani 1 1 d .
H26 H 1.1746 0.4352 0.8315 0.119 Uiso 1 1 calc R
C27 C 1.2566(16) 0.5377(14) 0.7737(7) 0.110(4) Uani 1 1 d .
H27 H 1.3279 0.4901 0.7610 0.132 Uiso 1 1 calc R
C28 C 1.2475(12) 0.6453(14) 0.7513(6) 0.103(4) Uani 1 1 d .
H28 H 1.3164 0.6737 0.7257 0.123 Uiso 1 1 calc R
C29 C 1.1402(12) 0.7090(11) 0.7660(5) 0.083(3) Uani 1 1 d .
H29 H 1.1341 0.7802 0.7496 0.099 Uiso 1 1 calc R
C30 C 0.7033(8) 1.1251(8) 0.8729(5) 0.055(2) Uani 1 1 d .
C31 C 0.7127(11) 1.1828(10) 0.9418(6) 0.072(3) Uani 1 1 d .
H31 H 0.7950 1.1858 0.9683 0.086 Uiso 1 1 calc R
C32 C 0.6067(14) 1.2376(10) 0.9752(6) 0.085(4) Uani 1 1 d .
H32 H 0.6161 1.2756 1.0231 0.103 Uiso 1 1 calc R
C33 C 0.4847(15) 1.2340(13) 0.9345(10) 0.107(5) Uani 1 1 d .
H33 H 0.4109 1.2701 0.9554 0.129 Uiso 1 1 calc R
C34 C 0.4736(12) 1.1804(11) 0.8674(7) 0.089(3) Uani 1 1 d .
H34 H 0.3914 1.1786 0.8411 0.107 Uiso 1 1 calc R
C35 C 0.5794(10) 1.1270(9) 0.8347(5) 0.072(2) Uani 1 1 d .
H35 H 0.5693 1.0915 0.7865 0.087 Uiso 1 1 calc R
C36 C 0.9242(9) 1.1231(7) 0.7735(4) 0.0501(19) Uani 1 1 d .
C37 C 0.8616(10) 1.1911(9) 0.7372(4) 0.068(2) Uani 1 1 d .
H37 H 0.7692 1.2011 0.7428 0.082 Uiso 1 1 calc R
C38 C 0.9344(14) 1.2461(10) 0.6914(5) 0.087(3) Uani 1 1 d .
H38 H 0.8930 1.2960 0.6677 0.104 Uiso 1 1 calc R
C39 C 1.0650(15) 1.2254(11) 0.6823(6) 0.094(4) Uani 1 1 d .
H39 H 1.1117 1.2598 0.6503 0.113 Uiso 1 1 calc R
C40 C 1.1348(13) 1.1572(11) 0.7167(6) 0.091(3) Uani 1 1 d .
H40 H 1.2260 1.1448 0.7090 0.109 Uiso 1 1 calc R
C41 C 1.0619(10) 1.1081(9) 0.7634(5) 0.069(2) Uani 1 1 d .
H41 H 1.1062 1.0632 0.7892 0.083 Uiso 1 1 calc R
C42 C 0.7629(7) 0.7751(6) 0.3650(4) 0.0401(16) Uani 1 1 d .
C43 C 0.7543(9) 0.6520(7) 0.3191(5) 0.049(2) Uani 1 1 d .
H43 H 0.7918 0.6436 0.2765 0.059 Uiso 1 1 calc R
C44 C 0.6929(8) 0.5435(8) 0.3345(5) 0.058(2) Uani 1 1 d .
H44 H 0.6889 0.4637 0.3022 0.070 Uiso 1 1 calc R
C45 C 0.6373(7) 0.5511(7) 0.3970(4) 0.0493(18) Uani 1 1 d .
C46 C 0.5750(8) 0.4401(8) 0.4146(5) 0.061(2) Uani 1 1 d .
H46 H 0.5719 0.3596 0.3832 0.073 Uiso 1 1 calc R
C47 C 0.5196(10) 0.4496(11) 0.4768(6) 0.083(3) Uani 1 1 d .
H47 H 0.4798 0.3755 0.4874 0.100 Uiso 1 1 calc R
C48 C 0.5220(11) 0.5700(12) 0.5249(5) 0.087(3) Uani 1 1 d .
H48 H 0.4845 0.5758 0.5674 0.104 Uiso 1 1 calc R
C49 C 0.5807(8) 0.6799(9) 0.5084(4) 0.062(2) Uani 1 1 d .
H49 H 0.5816 0.7596 0.5403 0.074 Uiso 1 1 calc R
C50 C 0.6390(7) 0.6744(7) 0.4450(4) 0.0492(18) Uani 1 1 d .
C51 C 0.7015(7) 0.7845(6) 0.4263(4) 0.0417(16) Uani 1 1 d .
C52 C 0.7036(9) 0.9165(8) 0.4744(4) 0.058(2) Uani 1 1 d .
H52 H 0.6176 0.9180 0.4979 0.070 Uiso 1 1 calc R
C53 C 0.8286(12) 0.9504(11) 0.5290(5) 0.097(4) Uani 1 1 d .
H53A H 0.8297 0.8822 0.5508 0.145 Uiso 1 1 calc R
H53B H 0.8215 1.0287 0.5637 0.145 Uiso 1 1 calc R
H53C H 0.9131 0.9614 0.5069 0.145 Uiso 1 1 calc R
C54 C 0.7279(12) 1.1459(9) 0.4745(6) 0.093(4) Uani 1 1 d .
H54A H 0.7123 1.2022 0.4464 0.139 Uiso 1 1 calc R
H54B H 0.8211 1.1699 0.4969 0.139 Uiso 1 1 calc R
H54C H 0.6624 1.1525 0.5092 0.139 Uiso 1 1 calc R
C55 C 0.5723(9) 0.9888(9) 0.3883(6) 0.083(3) Uani 1 1 d .
H55A H 0.4994 0.9939 0.4192 0.124 Uiso 1 1 calc R
H55B H 0.5582 0.9050 0.3555 0.124 Uiso 1 1 calc R
H55C H 0.5707 1.0529 0.3637 0.124 Uiso 1 1 calc R
C56 C 1.1612(8) 1.1107(7) 0.3305(4) 0.0465(18) Uani 1 1 d .
H56 H 1.2031 1.0824 0.3682 0.056 Uiso 1 1 calc R
C57 C 1.1299(8) 0.9928(7) 0.2663(4) 0.0525(19) Uani 1 1 d .
H57A H 1.2163 0.9635 0.2521 0.063 Uiso 1 1 calc R
H57B H 1.0859 1.0162 0.2279 0.063 Uiso 1 1 calc R
C58 C 1.2672(10) 1.2113(10) 0.3165(6) 0.075(3) Uani 1 1 d .
H58A H 1.2388 1.2273 0.2728 0.090 Uiso 1 1 calc R
H58B H 1.2724 1.2908 0.3533 0.090 Uiso 1 1 calc R
C59 C 1.0269(8) 1.2885(7) 0.4342(4) 0.0496(18) Uani 1 1 d .
C60 C 1.1262(9) 1.2953(9) 0.4856(5) 0.066(2) Uani 1 1 d .
H60 H 1.1825 1.2319 0.4800 0.079 Uiso 1 1 calc R
C61 C 1.1449(11) 1.3956(10) 0.5464(5) 0.074(3) Uani 1 1 d .
H61 H 1.2175 1.4022 0.5799 0.088 Uiso 1 1 calc R
C62 C 1.0609(13) 1.4809(10) 0.5569(5) 0.085(3) Uani 1 1 d .
H62 H 1.0718 1.5453 0.5989 0.102 Uiso 1 1 calc R
C63 C 0.9570(12) 1.4771(9) 0.5072(5) 0.081(3) Uani 1 1 d .
H63 H 0.8979 1.5383 0.5155 0.098 Uiso 1 1 calc R
C64 C 0.9410(9) 1.3831(8) 0.4455(4) 0.061(2) Uani 1 1 d .
H64 H 0.8729 1.3818 0.4108 0.074 Uiso 1 1 calc R
C65 C 0.9266(8) 1.2221(7) 0.2890(4) 0.0517(19) Uani 1 1 d .
C66 C 0.9991(9) 1.3309(7) 0.2784(5) 0.059(2) Uani 1 1 d .
H66 H 1.0798 1.3726 0.3070 0.071 Uiso 1 1 calc R
C67 C 0.9538(11) 1.3795(9) 0.2258(5) 0.077(3) Uani 1 1 d .
H67 H 1.0055 1.4516 0.2177 0.092 Uiso 1 1 calc R
C68 C 0.8304(13) 1.3199(10) 0.1850(5) 0.079(3) Uani 1 1 d .
H68 H 0.7981 1.3524 0.1498 0.095 Uiso 1 1 calc R
C69 C 0.7575(10) 1.2142(9) 0.1970(5) 0.077(3) Uani 1 1 d .
H69 H 0.6739 1.1756 0.1702 0.093 Uiso 1 1 calc R
C70 C 0.8038(9) 1.1628(8) 0.2474(5) 0.060(2) Uani 1 1 d .
H70 H 0.7535 1.0886 0.2540 0.072 Uiso 1 1 calc R
C71 C 0.9410(7) 0.7608(7) 0.2026(4) 0.0442(17) Uani 1 1 d .
C72 C 0.8137(9) 0.7774(9) 0.1750(5) 0.064(2) Uani 1 1 d .
H72 H 0.7685 0.8417 0.2006 0.077 Uiso 1 1 calc R
C73 C 0.7522(10) 0.7024(10) 0.1116(5) 0.078(3) Uani 1 1 d .
H73 H 0.6654 0.7142 0.0951 0.093 Uiso 1 1 calc R
C74 C 0.8199(11) 0.6089(8) 0.0721(4) 0.071(3) Uani 1 1 d .
H74 H 0.7792 0.5582 0.0286 0.085 Uiso 1 1 calc R
C75 C 0.9450(9) 0.5915(9) 0.0968(5) 0.059(2) Uani 1 1 d .
H75 H 0.9906 0.5289 0.0699 0.071 Uiso 1 1 calc R
C76 C 1.0055(8) 0.6644(7) 0.1605(4) 0.0491(18) Uani 1 1 d .
H76 H 1.0914 0.6500 0.1766 0.059 Uiso 1 1 calc R
C77 C 1.1287(8) 0.7769(7) 0.3243(4) 0.0408(18) Uani 1 1 d .
C78 C 1.2533(8) 0.7479(8) 0.2954(5) 0.053(2) Uani 1 1 d .
H78 H 1.2828 0.7780 0.2583 0.063 Uiso 1 1 calc R
C79 C 1.3314(9) 0.6733(9) 0.3234(5) 0.058(3) Uani 1 1 d .
H79 H 1.4128 0.6528 0.3038 0.070 Uiso 1 1 calc R
C80 C 1.2932(9) 0.6292(8) 0.3785(5) 0.064(2) Uani 1 1 d .
H80 H 1.3482 0.5802 0.3963 0.077 Uiso 1 1 calc R
C81 C 1.1771(9) 0.6570(9) 0.4063(5) 0.070(2) Uani 1 1 d .
H81 H 1.1510 0.6267 0.4439 0.084 Uiso 1 1 calc R
C82 C 1.0915(8) 0.7315(8) 0.3807(4) 0.0514(19) Uani 1 1 d .
H82 H 1.0105 0.7501 0.4014 0.062 Uiso 1 1 calc R
Cl1 Cl 0.5073(3) 0.2847(3) 0.64022(15) 0.0911(8) Uani 1 1 d D
O3 O 0.4528(17) 0.3998(12) 0.6561(7) 0.224(7) Uani 1 1 d D
O4 O 0.6402(8) 0.3312(11) 0.6269(6) 0.160(4) Uani 1 1 d D
O5 O 0.4931(14) 0.2461(13) 0.6992(5) 0.201(6) Uani 1 1 d D
O6 O 0.4235(11) 0.2172(10) 0.5804(5) 0.153(4) Uani 1 1 d D
Cl2 Cl 0.4466(3) 0.9182(2) 0.14945(13) 0.0733(6) Uani 1 1 d D
O7 O 0.5172(8) 0.8924(9) 0.2049(4) 0.111(3) Uani 1 1 d D
O8 O 0.5311(11) 0.9144(10) 0.0969(4) 0.133(4) Uani 1 1 d D
O9 O 0.4103(9) 1.0418(6) 0.1695(4) 0.106(3) Uani 1 1 d D
O10 O 0.3204(8) 0.8341(8) 0.1290(5) 0.136(4) Uani 1 1 d D
C1S C 0.2992(13) 0.901(2) 0.5870(11) 0.206(10) Uani 1 1 d D
H1S1 H 0.3111 0.9917 0.5888 0.247 Uiso 1 1 calc R
H1S2 H 0.3277 0.8543 0.5428 0.247 Uiso 1 1 calc R
Cl1A Cl 0.1335(7) 0.8484(6) 0.5932(3) 0.200(2) Uani 1 1 d D
Cl1B Cl 0.4000(8) 0.8803(7) 0.6543(3) 0.225(3) Uani 1 1 d D

loop_
_atom_site_aniso_label
_atom_site_aniso_U_11
_atom_site_aniso_U_22
_atom_site_aniso_U_33
_atom_site_aniso_U_23
_atom_site_aniso_U_13
_atom_site_aniso_U_12
Pd1 0.0537(4) 0.0352(3) 0.0389(3) 0.0105(3) 0.0012(3) 0.0045(3)
Pd2 0.0432(3) 0.0339(3) 0.0475(3) 0.0109(3) 0.0101(3) 0.0090(2)
P1 0.0604(13) 0.0398(10) 0.0443(11) 0.0097(9) 0.0017(9) 0.0044(9)
P2 0.0545(12) 0.0453(11) 0.0443(11) 0.0145(9) 0.0011(9) 0.0094(9)
P3 0.0486(11) 0.0336(10) 0.0551(12) 0.0128(9) 0.0034(9) 0.0057(9)
P4 0.0428(10) 0.0364(10) 0.0463(11) 0.0125(8) 0.0111(8) 0.0087(8)
O1 0.134(8) 0.152(9) 0.119(8) -0.005(7) -0.006(6) -0.009(7)
O2 0.070(5) 0.084(5) 0.141(7) 0.007(5) 0.014(4) 0.010(4)
N1 0.072(5) 0.033(3) 0.052(4) 0.005(3) -0.004(3) 0.001(3)
N2 0.056(4) 0.040(4) 0.069(4) 0.009(3) 0.019(3) 0.014(3)
C1 0.047(4) 0.040(4) 0.048(5) 0.009(3) 0.001(3) 0.010(3)
C2 0.062(6) 0.059(6) 0.051(6) 0.016(5) 0.007(5) 0.011(5)
C3 0.068(5) 0.037(4) 0.067(6) 0.016(4) 0.016(5) 0.010(4)
C4 0.057(5) 0.034(4) 0.052(5) 0.000(3) 0.013(4) 0.011(3)
C5 0.089(7) 0.047(5) 0.073(7) 0.007(5) 0.026(5) 0.009(5)
C6 0.082(7) 0.057(6) 0.077(7) -0.018(5) -0.006(6) -0.012(5)
C7 0.089(8) 0.083(8) 0.079(7) -0.005(6) -0.006(6) 0.020(6)
C8 0.077(6) 0.052(5) 0.068(6) 0.006(4) -0.008(5) -0.003(4)
C9 0.058(5) 0.048(5) 0.049(5) 0.004(4) 0.011(4) 0.012(4)
C10 0.058(5) 0.036(4) 0.050(5) 0.005(3) 0.014(4) 0.011(3)
C11 0.063(5) 0.040(4) 0.038(4) 0.008(3) -0.007(3) -0.003(4)
C12 0.128(9) 0.071(6) 0.063(6) 0.031(5) 0.027(6) 0.008(6)
C13 0.044(4) 0.053(5) 0.074(6) 0.014(4) -0.003(4) 0.013(4)
C14 0.130(9) 0.038(5) 0.053(5) 0.017(4) -0.023(5) 0.006(5)
C15 0.063(5) 0.047(4) 0.057(5) 0.011(4) -0.002(4) 0.003(4)
C16 0.071(6) 0.061(5) 0.045(5) 0.011(4) -0.005(4) 0.005(4)
C17 0.160(11) 0.055(6) 0.064(6) 0.004(5) 0.000(7) 0.047(7)
C18 0.060(5) 0.053(5) 0.050(5) 0.022(4) -0.001(4) -0.002(4)
C19 0.077(6) 0.048(5) 0.057(5) 0.016(4) -0.002(5) 0.005(5)
C20 0.079(7) 0.106(10) 0.060(6) 0.023(6) 0.016(5) 0.003(7)
C21 0.078(7) 0.110(9) 0.095(8) 0.048(8) 0.013(6) -0.019(7)
C22 0.093(8) 0.072(7) 0.101(8) 0.018(6) 0.022(7) -0.021(6)
C23 0.091(7) 0.052(5) 0.075(6) 0.010(5) 0.010(5) -0.003(5)
C24 0.067(5) 0.049(5) 0.057(5) 0.006(4) 0.002(4) 0.019(4)
C25 0.102(7) 0.053(5) 0.055(5) 0.002(4) -0.002(5) 0.026(5)
C26 0.146(11) 0.076(7) 0.086(8) 0.019(6) 0.009(8) 0.061(8)
C27 0.133(12) 0.124(11) 0.076(8) 0.008(8) 0.017(8) 0.074(9)
C28 0.078(7) 0.152(12) 0.084(8) 0.022(8) 0.031(6) 0.049(8)
C29 0.094(8) 0.092(8) 0.069(7) 0.021(6) 0.016(6) 0.035(7)
C30 0.050(5) 0.052(5) 0.066(6) 0.025(4) 0.009(4) 0.004(4)
C31 0.066(7) 0.070(7) 0.078(7) 0.017(6) 0.008(5) 0.012(5)
C32 0.097(9) 0.078(8) 0.086(8) 0.019(6) 0.051(7) 0.022(7)
C33 0.093(10) 0.091(9) 0.177(15) 0.079(10) 0.083(11) 0.037(8)
C34 0.077(7) 0.099(9) 0.111(9) 0.049(8) 0.027(7) 0.035(6)
C35 0.072(6) 0.069(6) 0.082(6) 0.030(5) 0.007(5) 0.018(5)
C36 0.072(5) 0.041(4) 0.036(4) 0.007(3) 0.008(4) 0.010(4)
C37 0.078(6) 0.079(6) 0.053(5) 0.028(5) -0.004(4) 0.018(5)
C38 0.118(10) 0.077(7) 0.068(7) 0.036(6) -0.001(6) -0.005(7)
C39 0.121(10) 0.085(8) 0.065(7) 0.014(6) 0.038(7) -0.019(7)
C40 0.103(8) 0.083(7) 0.089(8) 0.021(7) 0.048(7) 0.011(6)
C41 0.082(7) 0.063(6) 0.067(6) 0.024(5) 0.017(5) 0.013(5)
C42 0.032(4) 0.035(4) 0.047(4) 0.007(3) -0.001(3) -0.002(3)
C43 0.058(5) 0.030(4) 0.054(6) 0.006(4) 0.011(4) 0.003(4)
C44 0.058(5) 0.042(4) 0.071(6) 0.006(4) 0.014(4) 0.006(4)
C45 0.042(4) 0.044(4) 0.067(5) 0.021(4) 0.002(4) 0.013(3)
C46 0.045(5) 0.044(4) 0.095(7) 0.027(5) 0.002(4) 0.002(4)
C47 0.072(6) 0.092(8) 0.100(8) 0.062(7) -0.005(6) -0.008(6)
C48 0.096(8) 0.106(9) 0.056(6) 0.032(6) 0.004(5) -0.008(7)
C49 0.055(5) 0.072(6) 0.058(5) 0.024(4) 0.005(4) -0.005(4)
C50 0.038(4) 0.063(5) 0.051(5) 0.029(4) -0.003(3) 0.002(4)
C51 0.037(4) 0.039(4) 0.048(4) 0.014(3) -0.003(3) 0.005(3)
C52 0.062(5) 0.059(5) 0.048(5) 0.012(4) 0.020(4) -0.003(4)
C53 0.116(9) 0.098(8) 0.056(6) 0.018(6) -0.024(6) -0.035(7)
C54 0.116(9) 0.061(6) 0.103(8) 0.010(6) 0.065(7) 0.027(6)
C55 0.068(6) 0.077(6) 0.127(9) 0.055(6) 0.024(6) 0.029(5)
C56 0.048(4) 0.029(4) 0.064(5) 0.016(4) 0.004(4) 0.005(3)
C57 0.056(5) 0.044(4) 0.064(5) 0.017(4) 0.026(4) 0.018(4)
C58 0.054(6) 0.066(6) 0.096(8) 0.012(6) 0.007(5) 0.002(5)
C59 0.051(5) 0.045(4) 0.051(5) 0.012(4) 0.002(4) 0.005(4)
C60 0.067(6) 0.065(6) 0.068(6) 0.028(5) 0.000(5) -0.001(4)
C61 0.082(7) 0.080(7) 0.051(5) 0.014(5) -0.004(5) -0.003(6)
C62 0.115(9) 0.062(6) 0.063(6) 0.002(5) 0.013(6) -0.005(6)
C63 0.099(8) 0.056(6) 0.080(7) 0.002(5) 0.012(6) 0.015(5)
C64 0.071(6) 0.051(5) 0.057(5) 0.005(4) 0.000(4) 0.013(4)
C65 0.059(5) 0.036(4) 0.059(5) 0.007(3) 0.013(4) 0.015(4)
C66 0.059(5) 0.049(5) 0.071(6) 0.023(4) -0.004(4) 0.002(4)
C67 0.091(7) 0.055(5) 0.089(7) 0.035(5) 0.002(6) 0.002(5)
C68 0.113(9) 0.073(7) 0.057(6) 0.025(5) 0.000(6) 0.023(7)
C69 0.069(6) 0.079(7) 0.080(7) 0.021(5) -0.027(5) 0.011(5)
C70 0.058(5) 0.036(4) 0.081(6) 0.017(4) -0.004(5) -0.003(4)
C71 0.042(4) 0.045(4) 0.053(4) 0.021(3) 0.013(3) 0.011(3)
C72 0.061(5) 0.069(6) 0.066(6) 0.014(5) 0.005(4) 0.030(5)
C73 0.073(6) 0.105(8) 0.055(6) 0.012(5) -0.017(5) 0.041(6)
C74 0.094(7) 0.054(5) 0.049(5) -0.001(4) -0.007(5) -0.002(5)
C75 0.056(5) 0.067(5) 0.056(5) 0.012(4) 0.014(4) 0.020(4)
C76 0.044(4) 0.044(4) 0.059(5) 0.010(4) 0.005(3) 0.015(3)
C77 0.041(4) 0.038(4) 0.043(5) 0.014(3) -0.001(3) 0.003(3)
C78 0.044(5) 0.050(5) 0.061(5) 0.015(4) 0.005(4) 0.003(4)
C79 0.034(4) 0.074(6) 0.056(5) -0.003(5) -0.005(4) 0.019(4)
C80 0.044(5) 0.054(5) 0.092(7) 0.020(5) -0.015(5) 0.008(4)
C81 0.062(6) 0.082(6) 0.080(6) 0.048(5) -0.001(5) 0.008(5)
C82 0.036(4) 0.053(5) 0.068(5) 0.020(4) 0.005(4) 0.009(4)
Cl1 0.0717(17) 0.125(2) 0.0747(18) 0.0233(17) 0.0149(13) 0.0163(16)
O3 0.233(15) 0.298(19) 0.157(11) 0.043(12) 0.032(10) 0.127(15)
O4 0.098(7) 0.180(10) 0.175(10) 0.019(8) 0.023(6) -0.015(7)
O5 0.227(13) 0.234(14) 0.168(11) 0.141(11) -0.037(9) -0.026(11)
O6 0.150(9) 0.155(9) 0.139(8) 0.050(7) -0.037(7) -0.027(7)
Cl2 0.0786(16) 0.0638(14) 0.0760(16) 0.0126(12) 0.0025(13) 0.0210(12)
O7 0.090(5) 0.155(7) 0.094(5) 0.038(5) -0.017(4) 0.040(5)
O8 0.180(9) 0.160(8) 0.101(6) 0.066(6) 0.072(7) 0.097(7)
O9 0.126(7) 0.082(5) 0.127(7) 0.034(5) 0.049(5) 0.049(5)
O10 0.136(7) 0.099(6) 0.145(8) 0.022(6) -0.059(6) -0.031(6)
C1S 0.089(12) 0.24(2) 0.23(2) -0.027(18) -0.030(12) 0.022(13)
Cl1A 0.201(6) 0.184(5) 0.184(5) -0.005(4) -0.011(4) 0.044(4)
Cl1B 0.236(7) 0.243(7) 0.178(5) 0.022(5) -0.034(5) 0.068(6)

loop_
_atom_type_symbol
_atom_type_description
_atom_type_scat_dispersion_real
_atom_type_scat_dispersion_imag
_atom_type_scat_source
C C 0.0033 0.0016 'International Tables Vol C Tables 4.2.6.8 and 6.1.1.4'
H H 0.0000 0.0000 'International Tables Vol C Tables 4.2.6.8 and 6.1.1.4'
N N 0.0061 0.0033 'International Tables Vol C Tables 4.2.6.8 and 6.1.1.4'
O O 0.0106 0.0060 'International Tables Vol C Tables 4.2.6.8 and 6.1.1.4'
P P 0.1023 0.0942 'International Tables Vol C Tables 4.2.6.8 and 6.1.1.4'
Cl Cl 0.1484 0.1585 'International Tables Vol C Tables 4.2.6.8 and 6.1.1.4'
Pd Pd -0.9988 1.0072 'International Tables Vol C Tables 4.2.6.8 and 6.1.1.4'

loop_
_geom_angle_atom_site_label_1
_geom_angle_atom_site_label_2
_geom_angle_atom_site_label_3
_geom_angle
C1 Pd1 N1 80.4(3)
C1 Pd1 P2 95.7(2)
N1 Pd1 P2 175.14(18)
C1 Pd1 P1 174.0(2)
N1 Pd1 P1 99.38(16)
P2 Pd1 P1 84.79(7)
C42 Pd2 N2 79.8(3)
C42 Pd2 P4 93.3(2)
N2 Pd2 P4 172.85(18)
C42 Pd2 P3 175.6(2)
N2 Pd2 P3 101.68(17)
P4 Pd2 P3 85.10(7)
C18 P1 C24 109.2(4)
C18 P1 C15 104.1(4)
C24 P1 C15 106.6(4)
C18 P1 Pd1 114.5(3)
C24 P1 Pd1 115.2(3)
C15 P1 Pd1 106.3(3)
C30 P2 C36 111.0(4)
C30 P2 C16 103.8(4)
C36 P2 C16 101.7(4)
C30 P2 Pd1 116.1(3)
C36 P2 Pd1 114.0(3)
C16 P2 Pd1 108.7(3)
C59 P3 C65 104.0(3)
C59 P3 C56 106.1(4)
C65 P3 C56 104.7(4)
C59 P3 Pd2 121.7(3)
C65 P3 Pd2 115.8(3)
C56 P3 Pd2 103.0(2)
C71 P4 C77 107.8(3)
C71 P4 C57 103.8(4)
C77 P4 C57 105.3(4)
C71 P4 Pd2 115.8(2)
C77 P4 Pd2 114.5(3)
C57 P4 Pd2 108.5(2)
C13 N1 C14 108.6(7)
C13 N1 C11 109.3(6)
C14 N1 C11 109.4(6)
C13 N1 Pd1 108.0(5)
C14 N1 Pd1 116.1(5)
C11 N1 Pd1 105.2(4)
C55 N2 C54 106.0(7)
C55 N2 C52 108.4(6)
C54 N2 C52 110.4(7)
C55 N2 Pd2 108.1(6)
C54 N2 Pd2 120.1(5)
C52 N2 Pd2 103.3(4)
C10 C1 C2 118.3(7)
C10 C1 Pd1 112.8(5)
C2 C1 Pd1 128.7(6)
C3 C2 C1 122.2(9)
C2 C3 C4 120.9(8)
C5 C4 C3 122.4(8)
C5 C4 C9 119.4(8)
C3 C4 C9 118.2(7)
C6 C5 C4 120.9(9)
C5 C6 C7 121.2(9)
C8 C7 C6 119.6(10)
C7 C8 C9 121.6(9)
C8 C9 C10 124.6(7)
C8 C9 C4 117.2(7)
C10 C9 C4 118.0(7)
C1 C10 C9 122.2(7)
C1 C10 C11 117.7(6)
C9 C10 C11 120.0(7)
C10 C11 N1 106.9(6)
C10 C11 C12 108.8(7)
N1 C11 C12 114.0(7)
C16 C15 C17 107.4(7)
C16 C15 P1 107.4(6)
C17 C15 P1 121.0(6)
C15 C16 P2 112.0(6)
O1 C17 C15 107.4(10)
C19 C18 C23 117.4(8)
C19 C18 P1 119.2(6)
C23 C18 P1 123.1(7)
C20 C19 C18 123.2(9)
C19 C20 C21 117.3(11)
C20 C21 C22 121.9(10)
C23 C22 C21 120.0(10)
C22 C23 C18 120.1(9)
C25 C24 C29 117.8(9)
C25 C24 P1 123.5(7)
C29 C24 P1 118.5(7)
C26 C25 C24 118.5(10)
C27 C26 C25 123.0(11)
C26 C27 C28 119.1(11)
C29 C28 C27 120.4(12)
C28 C29 C24 121.0(11)
C31 C30 C35 116.3(9)
C31 C30 P2 122.6(7)
C35 C30 P2 121.0(7)
C30 C31 C32 123.4(11)
C31 C32 C33 117.6(12)
C34 C33 C32 120.3(12)
C33 C34 C35 121.8(12)
C34 C35 C30 120.6(10)
C37 C36 C41 118.5(8)
C37 C36 P2 124.4(7)
C41 C36 P2 117.0(6)
C36 C37 C38 120.5(10)
C39 C38 C37 118.3(10)
C38 C39 C40 124.5(10)
C39 C40 C41 115.8(10)
C40 C41 C36 122.3(9)
C51 C42 C43 117.2(7)
C51 C42 Pd2 112.1(5)
C43 C42 Pd2 130.7(6)
C44 C43 C42 122.5(8)
C43 C44 C45 120.8(8)
C44 C45 C46 121.8(8)
C44 C45 C50 119.1(7)
C46 C45 C50 119.0(7)
C47 C46 C45 121.0(9)
C46 C47 C48 120.8(9)
C49 C48 C47 119.2(9)
C48 C49 C50 121.9(9)
C49 C50 C51 123.7(7)
C49 C50 C45 118.2(7)
C51 C50 C45 118.2(7)
C42 C51 C50 122.0(6)
C42 C51 C52 117.8(6)
C50 C51 C52 120.2(7)
C51 C52 C53 110.0(8)
C51 C52 N2 107.6(6)
C53 C52 N2 111.9(7)
C58 C56 C57 110.4(7)
C58 C56 P3 118.8(6)
C57 C56 P3 106.1(5)
C56 C57 P4 110.2(5)
O2 C58 C56 111.3(8)
C60 C59 C64 118.0(8)
C60 C59 P3 122.3(7)
C64 C59 P3 119.3(6)
C59 C60 C61 120.8(9)
C62 C61 C60 120.3(9)
C61 C62 C63 121.2(10)
C64 C63 C62 119.6(10)
C63 C64 C59 120.0(8)
C66 C65 C70 119.3(8)
C66 C65 P3 121.0(6)
C70 C65 P3 119.7(6)
C65 C66 C67 120.6(8)
C66 C67 C68 119.4(8)
C69 C68 C67 119.5(9)
C68 C69 C70 121.5(9)
C69 C70 C65 119.5(8)
C72 C71 C76 116.0(7)
C72 C71 P4 119.4(6)
C76 C71 P4 124.5(6)
C73 C72 C71 122.2(8)
C72 C73 C74 119.6(8)
C75 C74 C73 119.8(8)
C74 C75 C76 120.8(8)
C75 C76 C71 121.6(7)
C82 C77 C78 118.0(7)
C82 C77 P4 120.4(6)
C78 C77 P4 121.5(6)
C79 C78 C77 118.8(8)
C80 C79 C78 122.5(8)
C81 C80 C79 119.2(8)
C80 C81 C82 121.8(9)
C77 C82 C81 119.7(7)
O5 Cl1 O6 119.0(7)
O5 Cl1 O4 118.0(8)
O6 Cl1 O4 112.9(7)
O5 Cl1 O3 102.8(9)
O6 Cl1 O3 100.1(8)
O4 Cl1 O3 99.0(9)
O8 Cl2 O7 109.4(6)
O8 Cl2 O10 113.3(7)
O7 Cl2 O10 110.3(6)
O8 Cl2 O9 107.5(5)
O7 Cl2 O9 110.7(6)
O10 Cl2 O9 105.4(6)
Cl1A C1S Cl1B 109.4(14)

loop_
_geom_bond_atom_site_label_1
_geom_bond_atom_site_label_2
_geom_bond_distance
Pd1 C1 2.059(7)
Pd1 N1 2.141(6)
Pd1 P2 2.245(2)
Pd1 P1 2.350(2)
Pd2 C42 2.059(7)
Pd2 N2 2.140(6)
Pd2 P4 2.2570(18)
Pd2 P3 2.3941(19)
P1 C18 1.797(8)
P1 C24 1.825(8)
P1 C15 1.835(8)
P2 C30 1.811(9)
P2 C36 1.822(8)
P2 C16 1.843(8)
P3 C59 1.818(8)
P3 C65 1.834(8)
P3 C56 1.853(8)
P4 C71 1.800(8)
P4 C77 1.811(8)
P4 C57 1.828(8)
O1 C17 1.366(14)
O2 C58 1.447(12)
N1 C13 1.498(10)
N1 C14 1.502(10)
N1 C11 1.507(9)
N2 C55 1.483(11)
N2 C54 1.488(11)
N2 C52 1.538(10)
C1 C10 1.361(10)
C1 C2 1.418(12)
C2 C3 1.349(12)
C3 C4 1.426(11)
C4 C5 1.415(12)
C4 C9 1.436(10)
C5 C6 1.325(14)
C6 C7 1.433(15)
C7 C8 1.349(13)
C8 C9 1.427(12)
C9 C10 1.433(11)
C10 C11 1.504(10)
C11 C12 1.516(13)
C15 C16 1.497(11)
C15 C17 1.518(13)
C18 C19 1.406(12)
C18 C23 1.414(11)
C19 C20 1.367(14)
C20 C21 1.367(16)
C21 C22 1.409(15)
C22 C23 1.352(13)
C24 C25 1.389(12)
C24 C29 1.395(13)
C25 C26 1.372(14)
C26 C27 1.313(17)
C27 C28 1.380(18)
C28 C29 1.337(14)
C30 C31 1.345(13)
C30 C35 1.400(12)
C31 C32 1.376(14)
C32 C33 1.395(18)
C33 C34 1.303(18)
C34 C35 1.363(14)
C36 C37 1.351(11)
C36 C41 1.390(12)
C37 C38 1.391(13)
C38 C39 1.334(16)
C39 C40 1.365(16)
C40 C41 1.374(13)
C42 C51 1.373(10)
C42 C43 1.399(10)
C43 C44 1.368(11)
C44 C45 1.372(11)
C45 C46 1.415(11)
C45 C50 1.426(11)
C46 C47 1.363(13)
C47 C48 1.403(15)
C48 C49 1.384(13)
C49 C50 1.404(11)
C50 C51 1.420(10)
C51 C52 1.500(10)
C52 C53 1.527(12)
C56 C58 1.491(12)
C56 C57 1.537(11)
C59 C60 1.355(11)
C59 C64 1.398(11)
C60 C61 1.385(13)
C61 C62 1.307(14)
C62 C63 1.370(14)
C63 C64 1.363(12)
C65 C66 1.367(11)
C65 C70 1.390(11)
C66 C67 1.379(12)
C67 C68 1.389(14)
C68 C69 1.352(14)
C69 C70 1.367(12)
C71 C72 1.386(10)
C71 C76 1.405(10)
C72 C73 1.366(12)
C73 C74 1.382(13)
C74 C75 1.349(12)
C75 C76 1.362(11)
C77 C82 1.392(11)
C77 C78 1.407(11)
C78 C79 1.390(12)
C79 C80 1.363(12)
C80 C81 1.321(12)
C81 C82 1.411(11)
Cl1 O5 1.361(7)
Cl1 O6 1.378(6)
Cl1 O4 1.386(6)
Cl1 O3 1.399(7)
Cl2 O8 1.361(6)
Cl2 O7 1.388(6)
Cl2 O10 1.396(6)
Cl2 O9 1.404(6)
C1S Cl1A 1.656(16)
C1S Cl1B 1.710(17)
